data_8103123
loop_
_publ_author_name
'Jaeun Kang'
'Jeesun Ahn'
'Haejin Shin'
'Seungmoon Pyo'
'Hoseop Yun'
'Junghwan Do'

_publ_section_title
;
 Crystal structure of tris(piperazinium)
 hexakis[(\m3-oxo)(\m2-oxo)-dioxotungsten]tellurate(VI) hexahydrate,
 [C4H12N2]3[TeW6O24] &#x00B7; 6H2O
;
_journal_issue 1
_journal_name_full 'Zeitschrift f\"ur Kristallographie - New Crystal Structures'
_journal_page_first 129
_journal_volume 226
_journal_year 2011
_chemical_formula_sum 'C12 H48 N6 O30 Te W6'
_chemical_formula_weight 1987.26
_chemical_name_systematic
;
tris(piperazinium) hexatungstotellurate(VI) hexahydrate
;
_space_group_IT_number 14
_symmetry_cell_setting monoclinic
_symmetry_space_group_name_Hall '-P 2yn'
_symmetry_space_group_name_H-M 'P 1 21/n 1'
_atom_sites_solution_hydrogens geom
_atom_sites_solution_primary direct
_atom_sites_solution_secondary difmap
_audit_creation_method SHELXL-97
_audit_update_record
;
2010-12-09 # Formatted by publCIF
;
_cell_angle_alpha 90.00
_cell_angle_beta 100.37(3)
_cell_angle_gamma 90.00
_cell_formula_units_Z 2
_cell_length_a 9.4863(19)
_cell_length_b 11.709(2)
_cell_length_c 17.242(3)
_cell_measurement_temperature 566(2)
_cell_volume 1883.9(6)
_computing_cell_refinement 'RapidAuto (Rigaku, 2005)'
_computing_data_collection 'RapidAuto (Rigaku, 2005)'
_computing_data_reduction 'RapidAuto (Rigaku, 2005)'
_computing_molecular_graphics 'Diamond [6]'
_computing_structure_refinement 'SHELXL-97 (Sheldrick, 1997)[5]'
_computing_structure_solution 'SHELXS-97 (Sheldrick, 1997)[5]'
_diffrn_ambient_temperature 566(2)
_diffrn_measured_fraction_theta_full 0.998
_diffrn_measured_fraction_theta_max 0.998
_diffrn_measurement_device_type 'three-circle diffractometer'
_diffrn_measurement_method 'Regaku R-AXIS RAPID diffractometer'
_diffrn_radiation_monochromator graphite
_diffrn_radiation_source 'fine-focus sealed tube'
_diffrn_radiation_type MoK\a
_diffrn_radiation_wavelength 0.71073
_diffrn_reflns_av_R_equivalents 0.0348
_diffrn_reflns_av_sigmaI/netI 0.0282
_diffrn_reflns_limit_h_max 12
_diffrn_reflns_limit_h_min -12
_diffrn_reflns_limit_k_max 15
_diffrn_reflns_limit_k_min -15
_diffrn_reflns_limit_l_max 22
_diffrn_reflns_limit_l_min -22
_diffrn_reflns_number 17913
_diffrn_reflns_theta_full 27.48
_diffrn_reflns_theta_max 27.48
_diffrn_reflns_theta_min 3.19
_exptl_absorpt_coefficient_mu 19.113
_exptl_absorpt_correction_T_max 1.0000
_exptl_absorpt_correction_T_min 0.5587
_exptl_absorpt_correction_type multi-scan
_exptl_absorpt_process_details 'ABSCOR (Higashi, 1995)'
_exptl_crystal_colour colorless
_exptl_crystal_density_diffrn 3.504
_exptl_crystal_density_method 'not measured'
_exptl_crystal_description polyhedral
_exptl_crystal_F_000 1796
_exptl_crystal_size_max 0.23
_exptl_crystal_size_mid 0.21
_exptl_crystal_size_min 0.16
_refine_diff_density_max 0.930
_refine_diff_density_min -1.009
_refine_diff_density_rms 0.182
_refine_ls_extinction_coef 0.00039(3)
_refine_ls_extinction_expression Fc^*^=kFc[1+0.001xFc^2^\l^3^/sin(2\q)]^-1/4^
_refine_ls_extinction_method SHELXL
_refine_ls_goodness_of_fit_ref 1.161
_refine_ls_hydrogen_treatment constr
_refine_ls_matrix_type full
_refine_ls_number_parameters 251
_refine_ls_number_reflns 4310
_refine_ls_number_restraints 0
_refine_ls_restrained_S_all 1.161
_refine_ls_R_factor_all 0.0287
_refine_ls_R_factor_gt 0.0245
_refine_ls_shift/su_max 0.003
_refine_ls_shift/su_mean 0.000
_refine_ls_structure_factor_coef Fsqd
_refine_ls_weighting_details 'calc w=1/[\s^2^(Fo^2^)+(0.0000P)^2^+8.9954P] where P=(Fo^2^+2Fc^2^)/3'
_refine_ls_weighting_scheme calc
_refine_ls_wR_factor_gt 0.0455
_refine_ls_wR_factor_ref 0.0464
_reflns_number_gt 3939
_reflns_number_total 4310
_reflns_threshold_expression >2sigma(I)
_cod_data_source_file 1267-3335.cff
_cod_data_source_block do
_cod_original_cell_volume 1883.8(6)
_cod_original_sg_symbol_H-M P2(1)/n
_cod_database_code 8103123

loop_
_symmetry_equiv_pos_as_xyz
'x, y, z'
'-x+1/2, y+1/2, -z+1/2'
'-x, -y, -z'
'x-1/2, -y-1/2, z-1/2'

loop_
_atom_site_label
_atom_site_type_symbol
_atom_site_fract_x
_atom_site_fract_y
_atom_site_fract_z
_atom_site_U_iso_or_equiv
_atom_site_adp_type
_atom_site_occupancy
_atom_site_symmetry_multiplicity
_atom_site_calc_flag
_atom_site_refinement_flags
W1 W -0.06078(2) -0.086691(19) 0.171176(13) 0.01784(6) Uani 1 1 d .
W2 W -0.06380(2) 0.186805(18) 0.130255(13) 0.01601(6) Uani 1 1 d .
W3 W -0.00588(2) -0.275693(18) 0.037427(14) 0.01802(6) Uani 1 1 d .
Te Te 0.0000 0.0000 0.0000 0.01344(10) Uani 1 2 d S
N1 N 0.5561(5) 0.0299(5) 0.1907(3) 0.0329(13) Uani 1 1 d .
H1A H 0.6493 0.0220 0.1878 0.039 Uiso 1 1 calc R
H1B H 0.5047 -0.0143 0.1532 0.039 Uiso 1 1 calc R
N2 N 0.3221(5) 0.1194(5) 0.2547(4) 0.0391(15) Uani 1 1 d .
H2A H 0.3611 0.1665 0.2940 0.047 Uiso 1 1 calc R
H2B H 0.2265 0.1205 0.2518 0.047 Uiso 1 1 calc R
N3 N 0.6452(5) 0.4735(4) 0.0326(3) 0.0257(11) Uani 1 1 d .
H3A H 0.6687 0.5306 0.0675 0.031 Uiso 1 1 calc R
H3B H 0.7225 0.4281 0.0349 0.031 Uiso 1 1 calc R
C1 C 0.3565(7) 0.1626(6) 0.1792(5) 0.0371(16) Uani 1 1 d .
H1C H 0.3295 0.2424 0.1729 0.045 Uiso 1 1 calc R
H1D H 0.3012 0.1205 0.1357 0.045 Uiso 1 1 calc R
C2 C 0.5130(7) 0.1507(6) 0.1767(5) 0.0367(16) Uani 1 1 d .
H2C H 0.5314 0.1750 0.1257 0.044 Uiso 1 1 calc R
H2D H 0.5686 0.1987 0.2169 0.044 Uiso 1 1 calc R
C3 C 0.5319(7) -0.0079(7) 0.2700(5) 0.0456(19) Uani 1 1 d .
H3C H 0.5874 0.0394 0.3106 0.055 Uiso 1 1 calc R
H3D H 0.5629 -0.0864 0.2792 0.055 Uiso 1 1 calc R
C4 C 0.3754(8) 0.0020(7) 0.2735(5) 0.0468(19) Uani 1 1 d .
H4A H 0.3215 -0.0511 0.2363 0.056 Uiso 1 1 calc R
H4B H 0.3604 -0.0184 0.3259 0.056 Uiso 1 1 calc R
C5 C 0.5263(6) 0.4065(5) 0.0547(4) 0.0306(14) Uani 1 1 d .
H5A H 0.5534 0.3798 0.1086 0.037 Uiso 1 1 calc R
H5B H 0.5073 0.3402 0.0207 0.037 Uiso 1 1 calc R
C6 C 0.6068(6) 0.5218(6) -0.0474(4) 0.0307(15) Uani 1 1 d .
H6A H 0.5911 0.4603 -0.0857 0.037 Uiso 1 1 calc R
H6B H 0.6854 0.5683 -0.0586 0.037 Uiso 1 1 calc R
O1 O 0.0698(4) 0.0305(3) 0.1094(2) 0.0155(7) Uani 1 1 d .
O2 O -0.1245(4) -0.1084(3) 0.0382(2) 0.0178(8) Uani 1 1 d .
O3 O -0.1243(4) 0.1293(3) 0.0048(2) 0.0169(8) Uani 1 1 d .
O4 O -0.1707(4) 0.0539(3) 0.1530(2) 0.0183(8) Uani 1 1 d .
O5 O 0.0387(4) 0.2062(3) 0.2239(2) 0.0229(9) Uani 1 1 d .
O6 O 0.0584(4) -0.2072(3) 0.1414(2) 0.0200(8) Uani 1 1 d .
O7 O -0.2006(4) 0.2852(3) 0.1227(3) 0.0252(9) Uani 1 1 d .
O8 O 0.0642(4) 0.2672(3) 0.0743(2) 0.0204(8) Uani 1 1 d .
O9 O -0.2050(5) -0.1661(4) 0.1897(3) 0.0314(10) Uani 1 1 d .
O10 O 0.0417(5) -0.0585(4) 0.2618(3) 0.0316(10) Uani 1 1 d .
O11 O -0.1449(5) -0.3566(4) 0.0593(3) 0.0342(11) Uani 1 1 d .
O12 O 0.1385(5) -0.3680(4) 0.0448(3) 0.0326(10) Uani 1 1 d .
OW1 O -0.3567(7) -0.3715(5) 0.1609(4) 0.0619(19) Uani 1 1 d .
OW2 O 0.3939(6) -0.1518(6) 0.1067(5) 0.080(2) Uani 1 1 d .
OW3 O -0.4238(7) -0.1049(10) 0.0003(5) 0.122(4) Uani 1 1 d .

loop_
_atom_site_aniso_label
_atom_site_aniso_U_11
_atom_site_aniso_U_22
_atom_site_aniso_U_33
_atom_site_aniso_U_23
_atom_site_aniso_U_13
_atom_site_aniso_U_12
W1 0.01724(11) 0.02031(11) 0.01719(12) 0.00156(9) 0.00638(9) 0.00158(8)
W2 0.01300(10) 0.01778(11) 0.01776(12) -0.00186(8) 0.00410(8) 0.00248(8)
W3 0.01742(11) 0.01554(11) 0.02240(13) 0.00132(9) 0.00708(9) 0.00042(8)
Te 0.0111(2) 0.0147(2) 0.0151(2) -0.00067(18) 0.00401(18) 0.00042(17)
N1 0.021(2) 0.041(3) 0.038(4) -0.010(3) 0.007(2) 0.000(2)
N2 0.015(2) 0.055(4) 0.046(4) -0.022(3) 0.002(2) 0.002(2)
N3 0.015(2) 0.028(3) 0.033(3) 0.002(2) 0.001(2) 0.0032(19)
C1 0.023(3) 0.041(4) 0.043(4) 0.003(3) -0.003(3) 0.007(3)
C2 0.029(3) 0.033(3) 0.049(5) 0.006(3) 0.007(3) -0.006(3)
C3 0.035(4) 0.045(4) 0.055(5) 0.019(4) 0.003(4) 0.007(3)
C4 0.049(4) 0.053(5) 0.042(5) 0.008(4) 0.017(4) -0.014(4)
C5 0.025(3) 0.027(3) 0.037(4) 0.015(3) -0.001(3) 0.001(2)
C6 0.017(3) 0.039(4) 0.037(4) 0.009(3) 0.007(3) -0.001(3)
O1 0.0151(17) 0.0167(18) 0.014(2) 0.0003(15) 0.0015(15) 0.0011(14)
O2 0.0153(17) 0.0211(19) 0.019(2) -0.0003(16) 0.0077(15) -0.0039(15)
O3 0.0117(16) 0.0160(17) 0.023(2) -0.0011(16) 0.0039(15) 0.0041(14)
O4 0.0119(16) 0.0221(19) 0.022(2) 0.0022(16) 0.0064(16) 0.0031(15)
O5 0.0202(19) 0.029(2) 0.021(2) -0.0022(17) 0.0066(17) -0.0008(16)
O6 0.0175(18) 0.024(2) 0.019(2) 0.0030(16) 0.0050(16) 0.0048(15)
O7 0.0202(19) 0.026(2) 0.031(3) -0.0032(19) 0.0077(18) 0.0066(17)
O8 0.0197(18) 0.0189(19) 0.023(2) -0.0019(17) 0.0057(17) -0.0013(15)
O9 0.032(2) 0.028(2) 0.038(3) 0.006(2) 0.018(2) -0.0020(18)
O10 0.031(2) 0.040(3) 0.023(2) -0.001(2) 0.0050(19) 0.006(2)
O11 0.039(2) 0.031(2) 0.038(3) -0.002(2) 0.019(2) -0.013(2)
O12 0.037(2) 0.027(2) 0.036(3) 0.002(2) 0.011(2) 0.0115(19)
OW1 0.074(4) 0.067(4) 0.058(4) -0.035(3) 0.048(3) -0.038(3)
OW2 0.044(3) 0.071(4) 0.114(6) -0.040(4) -0.013(4) -0.004(3)
OW3 0.031(3) 0.229(11) 0.100(7) -0.065(7) -0.007(4) 0.009(5)

loop_
_atom_type_symbol
_atom_type_description
_atom_type_scat_dispersion_real
_atom_type_scat_dispersion_imag
_atom_type_scat_source
C C 0.0033 0.0016 'International Tables Vol C Tables 4.2.6.8 and 6.1.1.4'
H H 0.0000 0.0000 'International Tables Vol C Tables 4.2.6.8 and 6.1.1.4'
N N 0.0061 0.0033 'International Tables Vol C Tables 4.2.6.8 and 6.1.1.4'
O O 0.0106 0.0060 'International Tables Vol C Tables 4.2.6.8 and 6.1.1.4'
Te Te -0.5308 1.6751 'International Tables Vol C Tables 4.2.6.8 and 6.1.1.4'
W W -0.8490 6.8722 'International Tables Vol C Tables 4.2.6.8 and 6.1.1.4'

loop_
_geom_angle_atom_site_label_1
_geom_angle_atom_site_label_2
_geom_angle_atom_site_label_3
_geom_angle
_geom_angle_site_symmetry_1
_geom_angle_site_symmetry_3
O10 W1 O9 105.8(2) . .
O10 W1 O6 96.88(19) . .
O9 W1 O6 100.15(18) . .
O10 W1 O4 100.55(19) . .
O9 W1 O4 93.78(18) . .
O6 W1 O4 153.80(16) . .
O10 W1 O1 92.54(18) . .
O9 W1 O1 159.89(19) . .
O6 W1 O1 85.47(14) . .
O4 W1 O1 74.42(13) . .
O10 W1 O2 160.33(17) . .
O9 W1 O2 92.88(18) . .
O6 W1 O2 73.32(15) . .
O4 W1 O2 83.98(15) . .
O1 W1 O2 70.08(13) . .
O7 W2 O5 105.64(19) . .
O7 W2 O8 99.74(18) . .
O5 W2 O8 95.95(17) . .
O7 W2 O4 97.94(17) . .
O5 W2 O4 98.17(17) . .
O8 W2 O4 153.45(16) . .
O7 W2 O3 93.99(17) . .
O5 W2 O3 159.58(15) . .
O8 W2 O3 74.82(15) . .
O4 W2 O3 84.36(15) . .
O7 W2 O1 162.33(17) . .
O5 W2 O1 91.02(16) . .
O8 W2 O1 84.00(14) . .
O4 W2 O1 73.40(13) . .
O3 W2 O1 70.17(13) . .
O11 W3 O12 105.5(2) . .
O11 W3 O8 98.9(2) . 3
O12 W3 O8 100.87(19) . 3
O11 W3 O6 98.62(19) . .
O12 W3 O6 94.39(19) . .
O8 W3 O6 152.68(16) 3 .
O11 W3 O2 94.22(18) . .
O12 W3 O2 158.24(18) . .
O8 W3 O2 84.65(15) 3 .
O6 W3 O2 73.32(15) . .
O11 W3 O3 162.55(18) . 3
O12 W3 O3 91.48(17) . 3
O8 W3 O3 73.57(15) 3 3
O6 W3 O3 83.60(14) . 3
O2 W3 O3 69.71(12) . 3
O1 Te O1 180.0(2) . 3
O1 Te O2 84.89(16) . .
O1 Te O2 95.11(16) 3 .
O1 Te O2 95.11(16) . 3
O1 Te O2 84.89(16) 3 3
O2 Te O2 180.0(3) . 3
O1 Te O3 85.23(16) . .
O1 Te O3 94.77(16) 3 .
O2 Te O3 94.88(15) . .
O2 Te O3 85.12(15) 3 .
O1 Te O3 94.77(16) . 3
O1 Te O3 85.23(16) 3 3
O2 Te O3 85.12(15) . 3
O2 Te O3 94.88(15) 3 3
O3 Te O3 180.0(2) . 3
C2 N1 C3 110.4(5) . .
C2 N1 H1A 109.6 . .
C3 N1 H1A 109.6 . .
C2 N1 H1B 109.6 . .
C3 N1 H1B 109.6 . .
H1A N1 H1B 108.1 . .
C4 N2 C1 112.8(5) . .
C4 N2 H2A 109.0 . .
C1 N2 H2A 109.0 . .
C4 N2 H2B 109.0 . .
C1 N2 H2B 109.0 . .
H2A N2 H2B 107.8 . .
C6 N3 C5 111.9(5) . .
C6 N3 H3A 109.2 . .
C5 N3 H3A 109.2 . .
C6 N3 H3B 109.2 . .
C5 N3 H3B 109.2 . .
H3A N3 H3B 107.9 . .
N2 C1 C2 111.6(6) . .
N2 C1 H1C 109.3 . .
C2 C1 H1C 109.3 . .
N2 C1 H1D 109.3 . .
C2 C1 H1D 109.3 . .
H1C C1 H1D 108.0 . .
N1 C2 C1 109.3(5) . .
N1 C2 H2C 109.8 . .
C1 C2 H2C 109.8 . .
N1 C2 H2D 109.8 . .
C1 C2 H2D 109.8 . .
H2C C2 H2D 108.3 . .
N1 C3 C4 109.3(6) . .
N1 C3 H3C 109.8 . .
C4 C3 H3C 109.8 . .
N1 C3 H3D 109.8 . .
C4 C3 H3D 109.8 . .
H3C C3 H3D 108.3 . .
N2 C4 C3 111.3(6) . .
N2 C4 H4A 109.4 . .
C3 C4 H4A 109.4 . .
N2 C4 H4B 109.4 . .
C3 C4 H4B 109.4 . .
H4A C4 H4B 108.0 . .
N3 C5 C6 110.5(5) . 3_665
N3 C5 H5A 109.5 . .
C6 C5 H5A 109.5 3_665 .
N3 C5 H5B 109.5 . .
C6 C5 H5B 109.5 3_665 .
H5A C5 H5B 108.1 . .
N3 C6 C5 110.8(5) . 3_665
N3 C6 H6A 109.5 . .
C5 C6 H6A 109.5 3_665 .
N3 C6 H6B 109.5 . .
C5 C6 H6B 109.5 3_665 .
H6A C6 H6B 108.1 . .
Te O1 W1 103.36(15) . .
Te O1 W2 101.58(15) . .
W1 O1 W2 92.62(12) . .
Te O2 W3 103.43(15) . .
Te O2 W1 101.67(16) . .
W3 O2 W1 93.47(14) . .
Te O3 W2 103.01(16) . .
Te O3 W3 101.73(14) . 3
W2 O3 W3 91.31(13) . 3
W2 O4 W1 115.35(17) . .
W1 O6 W3 116.20(19) . .
W3 O8 W2 115.89(19) 3 .

loop_
_geom_bond_atom_site_label_1
_geom_bond_atom_site_label_2
_geom_bond_distance
_geom_bond_site_symmetry_2
W1 O10 1.717(5) .
W1 O9 1.731(4) .
W1 O6 1.934(4) .
W1 O4 1.943(4) .
W1 O1 2.242(3) .
W1 O2 2.278(4) .
W2 O7 1.723(4) .
W2 O5 1.743(4) .
W2 O8 1.928(4) .
W2 O4 1.936(4) .
W2 O3 2.239(4) .
W2 O1 2.291(3) .
W3 O11 1.719(4) .
W3 O12 1.732(4) .
W3 O8 1.908(4) 3
W3 O6 1.958(4) .
W3 O2 2.260(4) .
W3 O3 2.306(4) 3
Te O1 1.916(4) .
Te O1 1.916(4) 3
Te O2 1.929(3) .
Te O2 1.929(3) 3
Te O3 1.930(3) .
Te O3 1.930(3) 3
N1 C2 1.479(8) .
N1 C3 1.493(9) .
N1 H1A 0.9000 .
N1 H1B 0.9000 .
N2 C4 1.480(10) .
N2 C1 1.486(10) .
N2 H2A 0.9000 .
N2 H2B 0.9000 .
N3 C6 1.474(8) .
N3 C5 1.480(7) .
N3 H3A 0.9000 .
N3 H3B 0.9000 .
C1 C2 1.499(9) .
C1 H1C 0.9700 .
C1 H1D 0.9700 .
C2 H2C 0.9700 .
C2 H2D 0.9700 .
C3 C4 1.501(10) .
C3 H3C 0.9700 .
C3 H3D 0.9700 .
C4 H4A 0.9700 .
C4 H4B 0.9700 .
C5 C6 1.503(8) 3_665
C5 H5A 0.9700 .
C5 H5B 0.9700 .
C6 C5 1.503(8) 3_665
C6 H6A 0.9700 .
C6 H6B 0.9700 .
O3 W3 2.306(4) 3
O8 W3 1.908(4) 3
